data_7047458
loop_
_publ_author_name
'Mu\~noz-Osses, Michelle'
'Siegmund, Daniel'
'G\'omez, Alejandra'
'Godoy, Fernando'
'Fierro, Ang\'elica'
'Llanos, Leonel'
'Aravena, Daniel'
'Metzler-Nolte, Nils'

_publ_section_title
;
 Influence of the substituent on the phosphine ligand in novel rhenium(i)
 aldehydes. Synthesis, computational studies and first insights into the
 antiproliferative activity.
;
_journal_issue 39
_journal_name_full 'Dalton transactions (Cambridge, England : 2003)'
_journal_page_first 13861
_journal_page_last 13869
_journal_paper_doi 10.1039/c8dt03160f
_journal_volume 47
_journal_year 2018
_chemical_formula_sum 'C26 H38 O3 P Re'
_chemical_formula_weight 615.73
_space_group_crystal_system monoclinic
_space_group_IT_number 14
_space_group_name_Hall '-P 2yn'
_space_group_name_H-M_alt 'P 1 21/n 1'
_symmetry_space_group_name_Hall '-P 2yn'
_symmetry_space_group_name_H-M 'P 1 21/n 1'
_atom_sites_solution_hydrogens geom
_audit_creation_method SHELXL-2017/1
_audit_update_record
;
2017-12-21 deposited with the CCDC.
2018-09-07 downloaded from the CCDC.
;
_cell_angle_alpha 90
_cell_angle_beta 94.819(4)
_cell_angle_gamma 90
_cell_formula_units_Z 4
_cell_length_a 14.6645(6)
_cell_length_b 10.3427(5)
_cell_length_c 16.0747(8)
_cell_measurement_reflns_used 9664
_cell_measurement_temperature 173(2)
_cell_measurement_theta_max 33.9620
_cell_measurement_theta_min 3.4170
_cell_volume 2429.4(2)
_computing_cell_refinement
;
CrysAlisPro, Agilent Technologies,
Version 1.171.36.24 (release 03-12-2012 CrysAlis171 .NET)
(compiled Dec  3 2012,18:21:49)
;
_computing_data_collection
;
CrysAlisPro, Agilent Technologies,
Version 1.171.36.24 (release 03-12-2012 CrysAlis171 .NET)
(compiled Dec  3 2012,18:21:49)
;
_computing_data_reduction
;
CrysAlisPro, Agilent Technologies,
Version 1.171.36.24 (release 03-12-2012 CrysAlis171 .NET)
(compiled Dec  3 2012,18:21:49)
;
_computing_molecular_graphics 'ORTEP-III (Farrugia 2012)'
_computing_publication_material 'CIFTAB (Sheldrick)'
_computing_structure_refinement 'SHELXL-2017/1 (Sheldrick, 2017)'
_computing_structure_solution 'SHELXT (Sheldrick 2015)'
_diffrn_ambient_temperature 173(2)
_diffrn_measured_fraction_theta_full 0.998
_diffrn_measured_fraction_theta_max 0.998
_diffrn_measurement_device_type 'Xcalibur, Sapphire2, large Be window'
_diffrn_radiation_type MoK\a
_diffrn_radiation_wavelength 0.71073
_diffrn_reflns_av_R_equivalents 0.0401
_diffrn_reflns_av_unetI/netI 0.0385
_diffrn_reflns_Laue_measured_fraction_full 0.998
_diffrn_reflns_Laue_measured_fraction_max 0.998
_diffrn_reflns_limit_h_max 17
_diffrn_reflns_limit_h_min -18
_diffrn_reflns_limit_k_max 13
_diffrn_reflns_limit_k_min -10
_diffrn_reflns_limit_l_max 20
_diffrn_reflns_limit_l_min -19
_diffrn_reflns_number 22794
_diffrn_reflns_point_group_measured_fraction_full 0.998
_diffrn_reflns_point_group_measured_fraction_max 0.998
_diffrn_reflns_theta_full 25.000
_diffrn_reflns_theta_max 26.999
_diffrn_reflns_theta_min 3.217
_exptl_absorpt_coefficient_mu 5.093
_exptl_absorpt_correction_T_max 1.00000
_exptl_absorpt_correction_T_min 0.61423
_exptl_absorpt_correction_type multi-scan
_exptl_absorpt_process_details
;
CrysAlisPro, Agilent Technologies,
Version 1.171.36.24 (release 03-12-2012 CrysAlis171 .NET)
(compiled Dec  3 2012,18:21:49)
Empirical absorption correction using spherical harmonics,
 implemented in SCALE3 ABSPACK scaling algorithm.
;
_exptl_crystal_colour yellow
_exptl_crystal_density_diffrn 1.683
_exptl_crystal_description needle
_exptl_crystal_F_000 1232
_exptl_crystal_recrystallization_method 'Re-crystallisation from solvent'
_exptl_crystal_size_max 0.200
_exptl_crystal_size_mid 0.100
_exptl_crystal_size_min 0.050
_refine_diff_density_max 2.398
_refine_diff_density_min -1.447
_refine_diff_density_rms 0.155
_refine_ls_extinction_method none
_refine_ls_goodness_of_fit_ref 1.082
_refine_ls_hydrogen_treatment constr
_refine_ls_matrix_type full
_refine_ls_number_parameters 280
_refine_ls_number_reflns 5300
_refine_ls_number_restraints 0
_refine_ls_restrained_S_all 1.082
_refine_ls_R_factor_all 0.0443
_refine_ls_R_factor_gt 0.0345
_refine_ls_shift/su_max 0.001
_refine_ls_shift/su_mean 0.000
_refine_ls_structure_factor_coef Fsqd
_refine_ls_weighting_details 'w=1/[\s^2^(Fo^2^)+(0.0451P)^2^+2.4624P] where P=(Fo^2^+2Fc^2^)/3'
_refine_ls_weighting_scheme calc
_refine_ls_wR_factor_gt 0.0853
_refine_ls_wR_factor_ref 0.0942
_reflns_Friedel_coverage 0.000
_reflns_number_gt 4420
_reflns_number_total 5300
_reflns_threshold_expression 'I > 2\s(I)'
_cod_data_source_file c8dt03160f2.cif
_cod_data_source_block 2c
_cod_depositor_comments 'Adding full bibliography for 7047457--7047459.cif.'
_cod_database_code 7047458
_shelx_shelxl_version_number 2017/1
_shelx_space_group_comment
;
The symmetry employed for this shelxl refinement is uniquely defined
by the following loop, which should always be used as a source of
symmetry information in preference to the above space-group names.
They are only intended as comments.
;
_shelx_estimated_absorpt_t_min 0.429
_shelx_estimated_absorpt_t_max 0.785

loop_
_space_group_symop_operation_xyz
'x, y, z'
'-x+1/2, y+1/2, -z+1/2'
'-x, -y, -z'
'x-1/2, -y-1/2, z-1/2'

loop_
_atom_site_label
_atom_site_type_symbol
_atom_site_fract_x
_atom_site_fract_y
_atom_site_fract_z
_atom_site_U_iso_or_equiv
_atom_site_adp_type
_atom_site_occupancy
_atom_site_site_symmetry_order
_atom_site_calc_flag
_atom_site_refinement_flags_posn
_atom_site_refinement_flags_adp
Re1 Re 0.14418(2) 0.75949(2) 0.54339(2) 0.02241(8) Uani 1 1 d . .
P1 P 0.28138(8) 0.64530(11) 0.51862(7) 0.0210(2) Uani 1 1 d . .
O1 O 0.0304(3) 0.5953(4) 0.4161(2) 0.0438(10) Uani 1 1 d . .
C1 C 0.0776(3) 0.6575(5) 0.4624(3) 0.0311(11) Uani 1 1 d . .
O2 O 0.1649(3) 0.9643(4) 0.4102(3) 0.0474(10) Uani 1 1 d . .
C2 C 0.1617(3) 0.8827(5) 0.4591(3) 0.0314(11) Uani 1 1 d . .
O3 O 0.1956(3) 0.5328(4) 0.7487(3) 0.0515(11) Uani 1 1 d . .
C3 C 0.1135(4) 0.6985(6) 0.6751(3) 0.0325(11) Uani 1 1 d . .
C4 C 0.0311(4) 0.7455(5) 0.6299(4) 0.0387(14) Uani 1 1 d . .
H4A H -0.027217 0.695899 0.618813 0.046 Uiso 1 1 calc R U
C5 C 0.0428(4) 0.8779(6) 0.6145(3) 0.0436(14) Uani 1 1 d . .
H5A H -0.005292 0.937338 0.588444 0.052 Uiso 1 1 calc R U
C6 C 0.1313(4) 0.9154(5) 0.6479(3) 0.0372(13) Uani 1 1 d . .
H6A H 0.156644 1.005171 0.647682 0.045 Uiso 1 1 calc R U
C7 C 0.1761(4) 0.8061(5) 0.6851(3) 0.0289(10) Uani 1 1 d . .
H7A H 0.237866 0.805202 0.716628 0.035 Uiso 1 1 calc R U
C8 C 0.1296(5) 0.5682(6) 0.7045(3) 0.0427(14) Uani 1 1 d . .
H8A H 0.084757 0.504977 0.687778 0.051 Uiso 1 1 calc R U
C9 C 0.2779(3) 0.4688(4) 0.5479(3) 0.0255(10) Uani 1 1 d . .
H9A H 0.281275 0.468169 0.610242 0.031 Uiso 1 1 calc R U
C10 C 0.3628(3) 0.3908(5) 0.5254(3) 0.0319(11) Uani 1 1 d . .
H10A H 0.360398 0.378536 0.464199 0.038 Uiso 1 1 calc R U
H10B H 0.419198 0.439675 0.543130 0.038 Uiso 1 1 calc R U
C11 C 0.3656(4) 0.2588(4) 0.5687(4) 0.0387(14) Uani 1 1 d . .
H11A H 0.419129 0.209086 0.552610 0.046 Uiso 1 1 calc R U
H11B H 0.372383 0.270915 0.630011 0.046 Uiso 1 1 calc R U
C12 C 0.2782(4) 0.1837(5) 0.5440(4) 0.0433(14) Uani 1 1 d . .
H12A H 0.279417 0.101033 0.575179 0.052 Uiso 1 1 calc R U
H12B H 0.275346 0.163209 0.483717 0.052 Uiso 1 1 calc R U
C13 C 0.1929(4) 0.2602(5) 0.5623(4) 0.0383(13) Uani 1 1 d . .
H13A H 0.191520 0.270766 0.623367 0.046 Uiso 1 1 calc R U
H13B H 0.137536 0.211508 0.541328 0.046 Uiso 1 1 calc R U
C14 C 0.1917(4) 0.3942(5) 0.5207(3) 0.0331(11) Uani 1 1 d . .
H14A H 0.186675 0.383857 0.459227 0.040 Uiso 1 1 calc R U
H14B H 0.137628 0.443285 0.536016 0.040 Uiso 1 1 calc R U
C15 C 0.3899(3) 0.6992(5) 0.5782(3) 0.0249(10) Uani 1 1 d . .
H15A H 0.440628 0.673945 0.543664 0.030 Uiso 1 1 calc R U
C16 C 0.3947(3) 0.8475(5) 0.5869(3) 0.0292(11) Uani 1 1 d . .
H16A H 0.381915 0.887729 0.531245 0.035 Uiso 1 1 calc R U
H16B H 0.347350 0.877210 0.622924 0.035 Uiso 1 1 calc R U
C17 C 0.4887(4) 0.8909(6) 0.6246(4) 0.0443(14) Uani 1 1 d . .
H17A H 0.535400 0.869096 0.585757 0.053 Uiso 1 1 calc R U
H17B H 0.488826 0.985928 0.632072 0.053 Uiso 1 1 calc R U
C18 C 0.5134(4) 0.8259(7) 0.7085(4) 0.0546(17) Uani 1 1 d . .
H18A H 0.576634 0.850151 0.729123 0.065 Uiso 1 1 calc R U
H18B H 0.471697 0.857180 0.749474 0.065 Uiso 1 1 calc R U
C19 C 0.5065(4) 0.6806(7) 0.7018(4) 0.0474(15) Uani 1 1 d . .
H19A H 0.518473 0.642128 0.758096 0.057 Uiso 1 1 calc R U
H19B H 0.553989 0.648393 0.666691 0.057 Uiso 1 1 calc R U
C20 C 0.4118(4) 0.6367(5) 0.6638(3) 0.0341(12) Uani 1 1 d . .
H20A H 0.410936 0.541435 0.658020 0.041 Uiso 1 1 calc R U
H20B H 0.364650 0.661503 0.701449 0.041 Uiso 1 1 calc R U
C21 C 0.3150(3) 0.6441(4) 0.4089(3) 0.0277(11) Uani 1 1 d . .
H21A H 0.363623 0.576443 0.407973 0.033 Uiso 1 1 calc R U
C22 C 0.2402(3) 0.6011(5) 0.3453(3) 0.0301(11) Uani 1 1 d . .
H22A H 0.189736 0.664926 0.342956 0.036 Uiso 1 1 calc R U
H22B H 0.215625 0.517104 0.362809 0.036 Uiso 1 1 calc R U
C23 C 0.2742(4) 0.5869(5) 0.2585(3) 0.0307(11) Uani 1 1 d . .
H23A H 0.321351 0.518251 0.259684 0.037 Uiso 1 1 calc R U
H23B H 0.222678 0.560741 0.218303 0.037 Uiso 1 1 calc R U
C24 C 0.3140(4) 0.7117(5) 0.2305(3) 0.0342(11) Uani 1 1 d . .
H24A H 0.265470 0.778368 0.224296 0.041 Uiso 1 1 calc R U
H24B H 0.338334 0.699234 0.175453 0.041 Uiso 1 1 calc R U
C25 C 0.3908(4) 0.7576(5) 0.2937(3) 0.0373(15) Uani 1 1 d . .
H25A H 0.442429 0.695876 0.294409 0.045 Uiso 1 1 calc R U
H25B H 0.413030 0.842820 0.275991 0.045 Uiso 1 1 calc R U
C26 C 0.3597(4) 0.7691(5) 0.3811(3) 0.0294(11) Uani 1 1 d . .
H26A H 0.315405 0.841056 0.382574 0.035 Uiso 1 1 calc R U
H26B H 0.413131 0.789736 0.420685 0.035 Uiso 1 1 calc R U

loop_
_atom_site_aniso_label
_atom_site_aniso_U_11
_atom_site_aniso_U_22
_atom_site_aniso_U_33
_atom_site_aniso_U_23
_atom_site_aniso_U_13
_atom_site_aniso_U_12
Re1 0.02017(12) 0.03183(14) 0.01559(11) 0.00105(7) 0.00371(8) 0.00168(7)
P1 0.0214(6) 0.0263(6) 0.0153(5) -0.0014(4) 0.0018(4) -0.0015(5)
O1 0.036(2) 0.065(3) 0.030(2) -0.0082(18) -0.0005(17) -0.0109(19)
C1 0.024(2) 0.048(3) 0.022(2) 0.005(2) 0.010(2) 0.001(2)
O2 0.057(3) 0.046(2) 0.041(2) 0.0189(19) 0.016(2) 0.0080(19)
C2 0.029(3) 0.039(3) 0.027(3) -0.002(2) 0.004(2) 0.006(2)
O3 0.067(3) 0.052(3) 0.036(2) 0.0157(19) 0.007(2) 0.009(2)
C3 0.035(3) 0.047(3) 0.018(2) 0.001(2) 0.012(2) 0.000(2)
C4 0.026(3) 0.067(4) 0.024(3) -0.004(2) 0.010(2) -0.004(2)
C5 0.044(3) 0.059(4) 0.029(3) 0.003(3) 0.010(2) 0.023(3)
C6 0.055(4) 0.037(3) 0.021(2) 0.001(2) 0.014(2) 0.013(3)
C7 0.033(3) 0.036(3) 0.019(2) -0.003(2) 0.007(2) 0.000(2)
C8 0.058(4) 0.047(3) 0.025(3) 0.000(2) 0.012(3) -0.013(3)
C9 0.031(3) 0.028(2) 0.018(2) 0.0021(18) 0.0064(19) 0.0088(19)
C10 0.030(3) 0.032(3) 0.035(3) -0.002(2) 0.008(2) 0.003(2)
C11 0.047(4) 0.032(3) 0.037(3) 0.004(2) 0.009(3) 0.010(2)
C12 0.054(4) 0.028(3) 0.049(3) 0.006(2) 0.010(3) 0.006(3)
C13 0.040(3) 0.035(3) 0.040(3) 0.008(2) 0.002(3) -0.007(2)
C14 0.031(3) 0.035(3) 0.033(3) 0.007(2) 0.006(2) -0.001(2)
C15 0.018(2) 0.037(3) 0.020(2) -0.003(2) 0.0011(18) 0.003(2)
C16 0.029(3) 0.037(3) 0.022(2) -0.006(2) 0.003(2) -0.002(2)
C17 0.031(3) 0.055(4) 0.047(3) -0.016(3) -0.002(3) -0.006(3)
C18 0.036(3) 0.075(5) 0.049(4) -0.022(3) -0.018(3) 0.003(3)
C19 0.034(3) 0.079(5) 0.028(3) -0.011(3) -0.005(2) 0.005(3)
C20 0.032(3) 0.045(3) 0.024(3) -0.003(2) -0.007(2) 0.002(2)
C21 0.039(3) 0.027(2) 0.020(2) -0.0069(18) 0.020(2) -0.011(2)
C22 0.031(3) 0.042(3) 0.018(2) 0.001(2) 0.004(2) -0.006(2)
C23 0.036(3) 0.039(3) 0.018(2) -0.007(2) 0.005(2) -0.003(2)
C24 0.040(3) 0.046(3) 0.018(2) 0.000(2) 0.009(2) -0.003(2)
C25 0.040(4) 0.050(4) 0.024(3) -0.003(2) 0.012(3) -0.017(2)
C26 0.033(3) 0.037(3) 0.019(2) -0.0015(19) 0.006(2) -0.010(2)

loop_
_atom_type_symbol
_atom_type_description
_atom_type_scat_dispersion_real
_atom_type_scat_dispersion_imag
_atom_type_scat_source
C C 0.0033 0.0016 'International Tables Vol C Tables 4.2.6.8 and 6.1.1.4'
H H 0.0000 0.0000 'International Tables Vol C Tables 4.2.6.8 and 6.1.1.4'
O O 0.0106 0.0060 'International Tables Vol C Tables 4.2.6.8 and 6.1.1.4'
P P 0.1023 0.0942 'International Tables Vol C Tables 4.2.6.8 and 6.1.1.4'
Re Re -1.0185 7.2310 'International Tables Vol C Tables 4.2.6.8 and 6.1.1.4'

loop_
_geom_angle_atom_site_label_1
_geom_angle_atom_site_label_2
_geom_angle_atom_site_label_3
_geom_angle
C1 Re1 C2 88.6(2)
C1 Re1 C4 91.4(2)
C2 Re1 C4 129.4(2)
C1 Re1 C3 110.7(2)
C2 Re1 C3 153.7(2)
C4 Re1 C3 37.0(2)
C1 Re1 C5 108.8(2)
C2 Re1 C5 97.4(2)
C4 Re1 C5 35.86(19)
C3 Re1 C5 60.2(2)
C1 Re1 C7 147.02(19)
C2 Re1 C7 122.1(2)
C4 Re1 C7 60.6(2)
C3 Re1 C7 36.32(19)
C5 Re1 C7 59.43(19)
C1 Re1 C6 144.2(2)
C2 Re1 C6 94.2(2)
C4 Re1 C6 59.7(2)
C3 Re1 C6 59.61(19)
C5 Re1 C6 35.4(2)
C7 Re1 C6 35.18(18)
C1 Re1 P1 90.17(15)
C2 Re1 P1 92.68(15)
C4 Re1 P1 137.91(15)
C3 Re1 P1 104.52(14)
C5 Re1 P1 158.64(15)
C7 Re1 P1 99.30(13)
C6 Re1 P1 125.25(15)
C15 P1 C21 101.8(2)
C15 P1 C9 101.6(2)
C21 P1 C9 104.1(2)
C15 P1 Re1 117.25(15)
C21 P1 Re1 116.85(17)
C9 P1 Re1 113.26(15)
O1 C1 Re1 174.5(4)
O2 C2 Re1 173.2(4)
C8 C3 C7 126.8(5)
C8 C3 C4 126.1(5)
C7 C3 C4 107.1(5)
C8 C3 Re1 121.4(4)
C7 C3 Re1 73.6(3)
C4 C3 Re1 70.3(3)
C5 C4 C3 108.0(5)
C5 C4 Re1 73.9(3)
C3 C4 Re1 72.7(3)
C5 C4 H4A 125.8
C3 C4 H4A 125.8
Re1 C4 H4A 125.8
C4 C5 C6 108.8(5)
C4 C5 Re1 70.3(3)
C6 C5 Re1 74.0(3)
C4 C5 H5A 125.5
C6 C5 H5A 125.5
Re1 C5 H5A 125.5
C7 C6 C5 108.6(5)
C7 C6 Re1 72.0(3)
C5 C6 Re1 70.5(3)
C7 C6 H6A 125.7
C5 C6 H6A 125.7
Re1 C6 H6A 125.7
C6 C7 C3 107.5(5)
C6 C7 Re1 72.8(3)
C3 C7 Re1 70.0(3)
C6 C7 H7A 126.2
C3 C7 H7A 126.2
Re1 C7 H7A 126.2
O3 C8 C3 125.3(6)
O3 C8 H8A 117.4
C3 C8 H8A 117.4
C14 C9 C10 109.6(4)
C14 C9 P1 117.4(3)
C10 C9 P1 114.0(3)
C14 C9 H9A 104.8
C10 C9 H9A 104.8
P1 C9 H9A 104.8
C11 C10 C9 110.5(4)
C11 C10 H10A 109.6
C9 C10 H10A 109.6
C11 C10 H10B 109.6
C9 C10 H10B 109.6
H10A C10 H10B 108.1
C12 C11 C10 110.3(5)
C12 C11 H11A 109.6
C10 C11 H11A 109.6
C12 C11 H11B 109.6
C10 C11 H11B 109.6
H11A C11 H11B 108.1
C11 C12 C13 111.8(5)
C11 C12 H12A 109.3
C13 C12 H12A 109.3
C11 C12 H12B 109.3
C13 C12 H12B 109.3
H12A C12 H12B 107.9
C12 C13 C14 111.3(5)
C12 C13 H13A 109.4
C14 C13 H13A 109.4
C12 C13 H13B 109.4
C14 C13 H13B 109.4
H13A C13 H13B 108.0
C9 C14 C13 110.8(4)
C9 C14 H14A 109.5
C13 C14 H14A 109.5
C9 C14 H14B 109.5
C13 C14 H14B 109.5
H14A C14 H14B 108.1
C20 C15 C16 109.5(4)
C20 C15 P1 116.1(3)
C16 C15 P1 111.9(3)
C20 C15 H15A 106.2
C16 C15 H15A 106.2
P1 C15 H15A 106.2
C17 C16 C15 111.2(4)
C17 C16 H16A 109.4
C15 C16 H16A 109.4
C17 C16 H16B 109.4
C15 C16 H16B 109.4
H16A C16 H16B 108.0
C18 C17 C16 111.2(5)
C18 C17 H17A 109.4
C16 C17 H17A 109.4
C18 C17 H17B 109.4
C16 C17 H17B 109.4
H17A C17 H17B 108.0
C19 C18 C17 111.5(5)
C19 C18 H18A 109.3
C17 C18 H18A 109.3
C19 C18 H18B 109.3
C17 C18 H18B 109.3
H18A C18 H18B 108.0
C18 C19 C20 112.0(5)
C18 C19 H19A 109.2
C20 C19 H19A 109.2
C18 C19 H19B 109.2
C20 C19 H19B 109.2
H19A C19 H19B 107.9
C15 C20 C19 110.4(5)
C15 C20 H20A 109.6
C19 C20 H20A 109.6
C15 C20 H20B 109.6
C19 C20 H20B 109.6
H20A C20 H20B 108.1
C22 C21 C26 110.9(4)
C22 C21 P1 114.0(3)
C26 C21 P1 115.0(3)
C22 C21 H21A 105.3
C26 C21 H21A 105.3
P1 C21 H21A 105.3
C21 C22 C23 111.9(4)
C21 C22 H22A 109.2
C23 C22 H22A 109.2
C21 C22 H22B 109.2
C23 C22 H22B 109.2
H22A C22 H22B 107.9
C24 C23 C22 110.9(4)
C24 C23 H23A 109.5
C22 C23 H23A 109.5
C24 C23 H23B 109.5
C22 C23 H23B 109.5
H23A C23 H23B 108.1
C23 C24 C25 110.6(4)
C23 C24 H24A 109.5
C25 C24 H24A 109.5
C23 C24 H24B 109.5
C25 C24 H24B 109.5
H24A C24 H24B 108.1
C26 C25 C24 112.2(4)
C26 C25 H25A 109.2
C24 C25 H25A 109.2
C26 C25 H25B 109.2
C24 C25 H25B 109.2
H25A C25 H25B 107.9
C25 C26 C21 111.9(4)
C25 C26 H26A 109.2
C21 C26 H26A 109.2
C25 C26 H26B 109.2
C21 C26 H26B 109.2
H26A C26 H26B 107.9

loop_
_geom_bond_atom_site_label_1
_geom_bond_atom_site_label_2
_geom_bond_distance
Re1 C1 1.883(5)
Re1 C2 1.893(5)
Re1 C4 2.257(6)
Re1 C3 2.290(5)
Re1 C5 2.303(5)
Re1 C7 2.338(5)
Re1 C6 2.348(5)
Re1 P1 2.3951(12)
P1 C15 1.871(5)
P1 C21 1.871(4)
P1 C9 1.887(5)
O1 C1 1.167(6)
O2 C2 1.157(6)
O3 C8 1.208(7)
C3 C8 1.441(8)
C3 C7 1.443(8)
C3 C4 1.442(8)
C4 C5 1.404(7)
C4 H4A 1.0000
C5 C6 1.416(8)
C5 H5A 1.0000
C6 C7 1.416(7)
C6 H6A 1.0000
C7 H7A 1.0000
C8 H8A 0.9500
C9 C14 1.514(7)
C9 C10 1.552(6)
C9 H9A 1.0000
C10 C11 1.532(7)
C10 H10A 0.9900
C10 H10B 0.9900
C11 C12 1.523(9)
C11 H11A 0.9900
C11 H11B 0.9900
C12 C13 1.530(8)
C12 H12A 0.9900
C12 H12B 0.9900
C13 C14 1.538(7)
C13 H13A 0.9900
C13 H13B 0.9900
C14 H14A 0.9900
C14 H14B 0.9900
C15 C20 1.530(7)
C15 C16 1.542(7)
C15 H15A 1.0000
C16 C17 1.526(7)
C16 H16A 0.9900
C16 H16B 0.9900
C17 C18 1.524(9)
C17 H17A 0.9900
C17 H17B 0.9900
C18 C19 1.510(11)
C18 H18A 0.9900
C18 H18B 0.9900
C19 C20 1.538(7)
C19 H19A 0.9900
C19 H19B 0.9900
C20 H20A 0.9900
C20 H20B 0.9900
C21 C22 1.503(7)
C21 C26 1.532(6)
C21 H21A 1.0000
C22 C23 1.527(6)
C22 H22A 0.9900
C22 H22B 0.9900
C23 C24 1.502(7)
C23 H23A 0.9900
C23 H23B 0.9900
C24 C25 1.527(7)
C24 H24A 0.9900
C24 H24B 0.9900
C25 C26 1.518(7)
C25 H25A 0.9900
C25 H25B 0.9900
C26 H26A 0.9900
C26 H26B 0.9900
